data_2102737
loop_
_publ_author_name
'Bujak, Maciej'
'Dziubek, Kamil'
'Katrusiak, Andrzej'

_publ_section_title
;
 Halogen&#x00B7;&#x00B7;&#x00B7;halogen interactions in pressure-frozen
 <i>ortho</i>- and <i>meta</i>-dichlorobenzene isomers
;
_journal_coeditor_code SO5006
_journal_issue 1
_journal_name_full 'Acta Crystallographica Section B'
_journal_page_first 124
_journal_page_last 131
_journal_paper_doi 10.1107/S0108768106046684
_journal_volume 63
_journal_year 2007
_chemical_formula_moiety 'C6 H4 Cl2'
_chemical_formula_sum 'C6 H4 Cl2'
_chemical_formula_weight 146.99
_chemical_melting_point 248.3
_chemical_name_common
;
 1,3-dichlorobenzene
 meta-dichlorobenzene
;
_chemical_name_systematic
;
 1,3-dichlorobenzene
 meta-dichlorobenzene
;
_space_group_IT_number 14
_symmetry_cell_setting monoclinic
_symmetry_space_group_name_Hall '-P 2ybc'
_symmetry_space_group_name_H-M 'P 1 21/c 1'
_atom_sites_solution_hydrogens geom
_atom_sites_solution_primary Patterson
_atom_sites_solution_secondary difmap
_audit_creation_method SHELXL-97
_cell_angle_alpha 90.00
_cell_angle_beta 93.098(14)
_cell_angle_gamma 90.00
_cell_formula_units_Z 8
_cell_length_a 3.9163(6)
_cell_length_b 12.532(5)
_cell_length_c 25.849(5)
_cell_measurement_reflns_used 2167
_cell_measurement_temperature 295(2)
_cell_measurement_theta_max 22.57
_cell_measurement_theta_min 2.26
_cell_volume 1266.8(6)
_computing_cell_refinement 'CrysAlisRED (Oxford Diffraction, 2004)'
_computing_data_collection 'CrysAlisCCD (Oxford Diffraction, 2004)'
_computing_data_reduction 'CrysAlisRED (Oxford Diffraction, 2004); REDSHABS (Katrusiak, A.  2003)'
_computing_molecular_graphics 'SHELXTL (Sheldrick, 1990)'
_computing_publication_material 'SHELXL--97 (Sheldrick, 1997)'
_computing_structure_refinement 'SHELXL--97 (Sheldrick, 1997)'
_computing_structure_solution 'SHELXS--97 (Sheldrick, 1997)'
_diffrn_ambient_temperature 295(2)
_diffrn_measured_fraction_theta_full 0.357
_diffrn_measured_fraction_theta_max 0.357
_diffrn_measurement_device_type 'KM-4 CCD'
_diffrn_measurement_method '\f- and \w-scans'
_diffrn_radiation_monochromator graphite
_diffrn_radiation_source 'fine-focus sealed tube'
_diffrn_radiation_type MoK\a
_diffrn_radiation_wavelength 0.71073
_diffrn_reflns_av_R_equivalents 0.0910
_diffrn_reflns_av_sigmaI/netI 0.0890
_diffrn_reflns_limit_h_max 4
_diffrn_reflns_limit_h_min -4
_diffrn_reflns_limit_k_max 7
_diffrn_reflns_limit_k_min -9
_diffrn_reflns_limit_l_max 27
_diffrn_reflns_limit_l_min -27
_diffrn_reflns_number 4205
_diffrn_reflns_theta_full 24.98
_diffrn_reflns_theta_max 24.98
_diffrn_reflns_theta_min 2.87
_exptl_absorpt_coefficient_mu 0.901
_exptl_absorpt_correction_T_max 0.82
_exptl_absorpt_correction_T_min 0.40
_exptl_absorpt_correction_type analytical
_exptl_absorpt_process_details
;
 Correction for absorption of the diamond-anvil cell and the sample
 were made using program REDSHABS (Katrusiak, A. (2003) REDSHABS. Adam
 Mickiewicz University Pozna\'n; Katrusiak, A. (2004) Z. Kristallogr.
 219, 461-467).
;
_exptl_crystal_colour colourless
_exptl_crystal_density_diffrn 1.541
_exptl_crystal_density_method 'not measured'
_exptl_crystal_description column
_exptl_crystal_F_000 592
_exptl_crystal_size_max 0.40
_exptl_crystal_size_mid 0.25
_exptl_crystal_size_min 0.12
_refine_diff_density_max 0.176
_refine_diff_density_min -0.186
_refine_ls_extinction_coef 0.018(2)
_refine_ls_extinction_expression Fc^*^=kFc[1+0.001xFc^2^\l^3^/sin(2\q)]^-1/4^
_refine_ls_extinction_method SHELXL
_refine_ls_goodness_of_fit_ref 1.468
_refine_ls_hydrogen_treatment constr
_refine_ls_matrix_type full
_refine_ls_number_parameters 146
_refine_ls_number_reflns 800
_refine_ls_number_restraints 222
_refine_ls_restrained_S_all 1.294
_refine_ls_R_factor_all 0.1726
_refine_ls_R_factor_gt 0.1091
_refine_ls_shift/su_max 0.000
_refine_ls_shift/su_mean 0.000
_refine_ls_structure_factor_coef Fsqd
_refine_ls_weighting_details 'calc w=1/[\s^2^(Fo^2^)+(0.0230P)^2^+1.9560P] where P=(Fo^2^+2Fc^2^)/3'
_refine_ls_weighting_scheme calc
_refine_ls_wR_factor_gt 0.1134
_refine_ls_wR_factor_ref 0.1288
_reflns_number_gt 627
_reflns_number_total 800
_reflns_threshold_expression >2sigma(I)
_cod_data_source_file so5006.cif
_cod_data_source_block mDCB
_cod_original_sg_symbol_H-M 'P 21/c'
_cod_database_code 2102737
_cod_database_fobs_code 2102737

loop_
_symmetry_equiv_pos_as_xyz
'x, y, z'
'-x, y+1/2, -z+1/2'
'-x, -y, -z'
'x, -y-1/2, z-1/2'

loop_
_atom_site_type_symbol
_atom_site_label
_atom_site_fract_x
_atom_site_fract_y
_atom_site_fract_z
_atom_site_U_iso_or_equiv
_atom_site_adp_type
_atom_site_calc_flag
_atom_site_refinement_flags
_atom_site_occupancy
Cl Cl1 0.2856(7) 0.5602(4) 0.09131(11) 0.076(2) Uani d U 1
Cl Cl2 -0.2206(7) 0.2061(4) 0.17370(10) 0.0707(19) Uani d U 1
Cl Cl3 0.4221(7) 1.0049(4) 0.25859(9) 0.076(2) Uani d U 1
Cl Cl4 0.3740(7) 0.9352(4) 0.05431(10) 0.0797(19) Uani d U 1
C C1 0.153(2) 0.4284(15) 0.0842(4) 0.050(4) Uani d DU 1
C C2 0.030(2) 0.3750(13) 0.1259(4) 0.045(4) Uani d DU 1
H H2 0.0177 0.4096 0.1576 0.054 Uiso calc R 1
C C3 -0.074(2) 0.2716(13) 0.1208(4) 0.045(4) Uani d DU 1
C C4 -0.050(2) 0.2198(12) 0.0746(4) 0.057(4) Uani d DU 1
H H4 -0.1155 0.1487 0.0710 0.069 Uiso calc R 1
C C5 0.074(3) 0.2752(13) 0.0334(4) 0.063(4) Uani d DU 1
H H5 0.0860 0.2406 0.0017 0.076 Uiso calc R 1
C C6 0.180(3) 0.3784(14) 0.0373(4) 0.061(4) Uani d DU 1
H H6 0.2684 0.4137 0.0093 0.074 Uiso calc R 1
C C7 0.510(2) 0.9219(13) 0.2060(4) 0.048(4) Uani d DU 1
C C8 0.410(2) 0.9590(13) 0.1571(3) 0.047(4) Uani d DU 1
H H8 0.2969 1.0235 0.1516 0.057 Uiso calc R 1
C C9 0.493(2) 0.8925(13) 0.1168(4) 0.048(4) Uani d DU 1
C C10 0.664(3) 0.7977(13) 0.1237(4) 0.058(4) Uani d DU 1
H H10 0.7198 0.7566 0.0954 0.069 Uiso calc R 1
C C11 0.752(3) 0.7650(13) 0.1732(4) 0.062(4) Uani d DU 1
H H11 0.8634 0.7001 0.1788 0.074 Uiso calc R 1
C C12 0.677(3) 0.8283(13) 0.2149(4) 0.057(4) Uani d DU 1
H H12 0.7392 0.8070 0.2486 0.069 Uiso calc R 1

loop_
_atom_site_aniso_label
_atom_site_aniso_U_11
_atom_site_aniso_U_22
_atom_site_aniso_U_33
_atom_site_aniso_U_12
_atom_site_aniso_U_13
_atom_site_aniso_U_23
Cl1 0.074(2) 0.067(8) 0.088(3) -0.010(3) 0.0043(15) 0.008(2)
Cl2 0.0676(18) 0.070(7) 0.075(2) -0.014(2) 0.0054(15) 0.014(2)
Cl3 0.083(2) 0.090(7) 0.055(2) 0.001(2) 0.0121(14) -0.015(2)
Cl4 0.101(2) 0.086(7) 0.052(2) -0.017(3) -0.0003(15) -0.0020(19)
C1 0.041(5) 0.057(12) 0.053(6) -0.012(7) 0.002(5) 0.003(6)
C2 0.036(6) 0.054(12) 0.045(5) -0.011(7) 0.000(4) -0.004(6)
C3 0.033(6) 0.053(12) 0.049(5) -0.011(7) -0.003(5) 0.002(6)
C4 0.056(6) 0.055(12) 0.062(7) -0.002(7) 0.010(5) -0.013(6)
C5 0.064(7) 0.068(12) 0.058(6) -0.003(8) 0.012(5) -0.012(7)
C6 0.062(7) 0.071(12) 0.052(6) -0.010(8) 0.011(5) 0.004(7)
C7 0.048(6) 0.050(12) 0.047(5) -0.003(7) 0.017(5) -0.001(6)
C8 0.052(5) 0.038(12) 0.053(6) -0.006(6) 0.010(5) 0.003(5)
C9 0.049(6) 0.046(12) 0.051(6) -0.012(7) 0.010(5) -0.005(6)
C10 0.063(7) 0.044(12) 0.067(6) -0.011(7) 0.020(6) -0.007(7)
C11 0.055(6) 0.049(12) 0.084(7) 0.008(7) 0.020(6) 0.007(6)
C12 0.056(6) 0.057(13) 0.060(6) 0.002(7) 0.006(5) 0.010(6)

loop_
_atom_type_symbol
_atom_type_description
_atom_type_scat_dispersion_real
_atom_type_scat_dispersion_imag
_atom_type_scat_source
C C 0.0033 0.0016 'International Tables Vol C Tables 4.2.6.8 and 6.1.1.4'
H H 0.0000 0.0000 'International Tables Vol C Tables 4.2.6.8 and 6.1.1.4'
Cl Cl 0.1484 0.1585 'International Tables Vol C Tables 4.2.6.8 and 6.1.1.4'

loop_
_geom_angle_atom_site_label_1
_geom_angle_atom_site_label_2
_geom_angle_atom_site_label_3
_geom_angle
_geom_angle_publ_flag
C2 C3 Cl2 119.2(9) y
C3 C2 C1 120.1(12) y
C5 C6 C1 117.5(13) y
C2 C1 Cl1 119.5(10) y
C4 C3 Cl2 120.6(11) y
C2 C3 C4 120.1(11) y
C6 C5 C4 122.7(13) y
C3 C4 C5 118.6(14) y
C6 C1 Cl1 119.4(10) y
C6 C1 C2 121.1(15) y
C1 C2 H2 120.0 ?
C1 C6 H6 121.3 ?
C3 C2 H2 120.0 ?
C3 C4 H4 120.7 ?
C4 C5 H5 118.7 ?
C5 C4 H4 120.7 ?
C5 C6 H6 121.3 ?
C6 C5 H5 118.7 ?
C8 C9 Cl4 116.8(11) y
C7 C8 C9 114.8(12) y
C7 C12 C11 119.0(12) y
C8 C7 Cl3 116.8(11) y
C10 C9 Cl4 119.4(9) y
C10 C9 C8 123.8(12) y
C10 C11 C12 120.2(14) y
C11 C10 C9 118.5(12) y
C12 C7 Cl3 119.5(9) y
C12 C7 C8 123.7(12) y
C7 C8 H8 122.6 ?
C7 C12 H12 120.5 ?
C9 C8 H8 122.6 ?
C9 C10 H10 120.7 ?
C10 C11 H11 119.9 ?
C11 C10 H10 120.7 ?
C11 C12 H12 120.5 ?
C12 C11 H11 119.9 ?

loop_
_geom_bond_atom_site_label_1
_geom_bond_atom_site_label_2
_geom_bond_distance
_geom_bond_publ_flag
Cl1 C1 1.739(17) y
C1 C2 1.380(13) y
C1 C6 1.373(13) y
Cl2 C3 1.719(12) y
C2 C3 1.362(15) y
C3 C4 1.368(12) y
C4 C5 1.382(13) y
C5 C6 1.360(16) y
C2 H2 0.9300 ?
C4 H4 0.9300 ?
C5 H5 0.9300 ?
C6 H6 0.9300 ?
Cl3 C7 1.761(13) y
C7 C8 1.383(11) y
C7 C12 1.357(15) y
Cl4 C9 1.741(11) y
C8 C9 1.384(13) y
C9 C10 1.372(15) y
C10 C11 1.369(11) y
C11 C12 1.383(13) y
C8 H8 0.9300 ?
C10 H10 0.9300 ?
C11 H11 0.9300 ?
C12 H12 0.9300 ?

loop_
_geom_torsion_atom_site_label_1
_geom_torsion_atom_site_label_2
_geom_torsion_atom_site_label_3
_geom_torsion_atom_site_label_4
_geom_torsion
C1 C2 C3 C4 1.5(17)
C1 C2 C3 Cl2 179.0(7)
C2 C1 C6 C5 1.5(18)
C2 C3 C4 C5 -1.5(17)
C3 C4 C5 C6 1.5(18)
C4 C5 C6 C1 -2(2)
C6 C1 C2 C3 -1.5(16)
C7 C8 C9 C10 -1.0(17)
C7 C8 C9 Cl4 180.0(8)
C8 C7 C12 C11 -0.4(19)
C8 C9 C10 C11 1.7(19)
C9 C10 C11 C12 -1.7(18)
C10 C11 C12 C7 1.1(17)
Cl1 C1 C2 C3 -179.9(10)
Cl1 C1 C6 C5 179.9(11)
Cl2 C3 C4 C5 -178.9(8)
C12 C7 C8 C9 0.3(16)
Cl3 C7 C8 C9 178.2(8)
Cl3 C7 C12 C11 -178.2(8)
Cl4 C9 C10 C11 -179.3(8)

loop_
_cod_related_entry_id
_cod_related_entry_database
_cod_related_entry_code
1 ChemSpider 13857694
